data_4061625
loop_
_publ_author_name
'Seah Ling Kuan, Weng Kee Leong'
'Lai Yoong Goh, Richard D. Webster'

_publ_section_title
;
Redox Dependent Isomerization of Organometallic RuII/RuIII
Compounds Containing the Hydrotris(Methimazolyl)Borate Ligand.
An Electrochemical Square Scheme Mechanism.
;
_journal_name_full Organometallics
_journal_paper_doi 10.1021/om050432o
_journal_year 2005
_chemical_formula_sum 'C22 H32 B N6 O0.5 Ru S3'
_chemical_formula_weight 596.60
_space_group_IT_number 147
_symmetry_cell_setting hexagonal
_symmetry_space_group_name_Hall '-P 3'
_symmetry_space_group_name_H-M 'P -3'
_cell_angle_alpha 90.00
_cell_angle_beta 90.00
_cell_angle_gamma 120.00
_cell_formula_units_Z 2
_cell_length_a 14.7149(3)
_cell_length_b 14.7149(3)
_cell_length_c 10.1605(4)
_cell_measurement_temperature 298(2)
_cell_volume 1905.29(9)
_diffrn_ambient_temperature 298(2)
_exptl_crystal_density_diffrn 1.040
_cod_depositor_comments
;
The following automatic conversions were performed:
'_symmetry_cell_setting' value 'Hexagonal' changed to 'hexagonal'
according to '/home/saulius/struct/CIF-dictionaries/cif_core.dic'
dictionary named 'cif_core.dic' version 2.4.1 from 2010-06-29.

Automatic conversion script
Id: cif_fix_enum 1527 2010-12-29 10:47:43Z saulius 
;
_cod_original_formula_sum 'C22 H32 B N6 O0.50 Ru S3'
_cod_database_code 4061625

loop_
_symmetry_equiv_pos_as_xyz
'x, y, z'
'-y, x-y, z'
'-x+y, -x, z'
'-x, -y, -z'
'y, -x+y, -z'
'x-y, x, -z'

loop_
_atom_site_label
_atom_site_type_symbol
_atom_site_fract_x
_atom_site_fract_y
_atom_site_fract_z
_atom_site_U_iso_or_equiv
_atom_site_adp_type
_atom_site_occupancy
_atom_site_symmetry_multiplicity
_atom_site_calc_flag
_atom_site_refinement_flags
_atom_site_disorder_assembly
_atom_site_disorder_group
Ru1 Ru 0.6667 0.3333 0.75075(7) 0.0921(5) Uani 1 3 d S . .
S2 S 0.50828(15) 0.23548(15) 0.88294(16) 0.0965(6) Uani 1 1 d . A .
B1 B 0.6667 0.3333 1.1573(13) 0.117(5) Uani 1 3 d S . .
H1 H 0.6667 0.3333 1.273(13) 0.11(4) Uiso 1 3 d S . .
N1 N 0.5743(5) 0.3478(5) 1.1170(5) 0.1018(17) Uani 1 1 d . A .
C2 C 0.5087(6) 0.3111(6) 1.0126(6) 0.0963(19) Uani 1 1 d . . .
N3 N 0.4383(6) 0.3452(6) 1.0241(7) 0.118(2) Uani 1 1 d . A .
C3 C 0.3543(8) 0.3208(9) 0.9308(11) 0.153(4) Uani 1 1 d . . .
H3A H 0.3838 0.3490 0.8461 0.229 Uiso 1 1 calc R A .
H3B H 0.3134 0.3511 0.9605 0.229 Uiso 1 1 calc R . .
H3C H 0.3102 0.2460 0.9242 0.229 Uiso 1 1 calc R . .
C4 C 0.4625(9) 0.4038(9) 1.1394(11) 0.150(4) Uani 1 1 d . . .
H4 H 0.4268 0.4361 1.1727 0.180 Uiso 1 1 calc R A .
C5 C 0.5437(9) 0.4055(8) 1.1921(9) 0.131(3) Uani 1 1 d . A .
H5 H 0.5764 0.4406 1.2693 0.157 Uiso 1 1 calc R . .
C10 C 0.7544(6) 0.4072(11) 0.576(3) 0.0851(19) Uiso 0.33 1 d PGD A -1
C20 C 0.6743(8) 0.4340(6) 0.5840(19) 0.0851(19) Uiso 0.33 1 d PGD A -1
C30 C 0.5759(6) 0.3396(9) 0.582(2) 0.0851(19) Uiso 0.33 1 d PGD A -1
C40 C 0.5952(11) 0.2544(6) 0.573(2) 0.0851(19) Uiso 0.33 1 d PGD A -1
C50 C 0.7055(12) 0.2962(11) 0.5693(18) 0.0851(19) Uiso 0.33 1 d PGD A -1
C11 C 0.8696(11) 0.4849(14) 0.580(3) 0.136(4) Uiso 0.33 1 d PD A -1
H11A H 0.8951 0.5061 0.4920 0.204 Uiso 0.33 1 calc PR A -1
H11B H 0.9059 0.4533 0.6205 0.204 Uiso 0.33 1 calc PR A -1
H11C H 0.8814 0.5452 0.6301 0.204 Uiso 0.33 1 calc PR A -1
C21 C 0.6875(16) 0.5417(12) 0.579(3) 0.136(4) Uiso 0.33 1 d PD A -1
H21A H 0.7560 0.5920 0.6100 0.204 Uiso 0.33 1 calc PR A -1
H21B H 0.6352 0.5440 0.6328 0.204 Uiso 0.33 1 calc PR A -1
H21C H 0.6796 0.5582 0.4893 0.204 Uiso 0.33 1 calc PR A -1
C31 C 0.4691(13) 0.3287(17) 0.579(3) 0.136(4) Uiso 0.33 1 d PD A -1
H31A H 0.4733 0.3893 0.5371 0.204 Uiso 0.33 1 calc PR A -1
H31B H 0.4435 0.3230 0.6670 0.204 Uiso 0.33 1 calc PR A -1
H31C H 0.4221 0.2669 0.5300 0.204 Uiso 0.33 1 calc PR A -1
C41 C 0.5157(14) 0.1398(11) 0.569(3) 0.136(4) Uiso 0.33 1 d PD A -1
H41A H 0.4652 0.1234 0.6379 0.204 Uiso 0.33 1 calc PR A -1
H41B H 0.5502 0.0997 0.5809 0.204 Uiso 0.33 1 calc PR A -1
H41C H 0.4806 0.1228 0.4853 0.204 Uiso 0.33 1 calc PR A -1
C51 C 0.7632(15) 0.2378(15) 0.549(2) 0.136(4) Uiso 0.33 1 d PD A -1
H51A H 0.8014 0.2596 0.4676 0.204 Uiso 0.33 1 calc PR A -1
H51B H 0.7140 0.1638 0.5456 0.204 Uiso 0.33 1 calc PR A -1
H51C H 0.8112 0.2524 0.6204 0.204 Uiso 0.33 1 calc PR A -1
O1S O 0.8550(15) 0.1075(15) 0.274(2) 0.168(16) Uiso 0.17 1 d PRD . .
H1S H 0.8455 0.0530 0.2460 0.050 Uiso 0.08 1 d PRD A 1
H2S H 0.8873 0.1613 0.2407 0.050 Uiso 0.08 1 d PRD A 1
H1S H 0.8189 0.0441 0.3116 0.050 Uiso 0.08 1 d PRD A 2
H2S H 0.8895 0.1442 0.3292 0.050 Uiso 0.08 1 d PRD A 2

loop_
_atom_site_aniso_label
_atom_site_aniso_U_11
_atom_site_aniso_U_22
_atom_site_aniso_U_33
_atom_site_aniso_U_23
_atom_site_aniso_U_13
_atom_site_aniso_U_12
Ru1 0.1151(7) 0.1151(7) 0.0463(5) 0.000 0.000 0.0575(3)
S2 0.1082(13) 0.1065(13) 0.0699(10) -0.0019(8) 0.0008(8) 0.0500(10)
B1 0.153(9) 0.153(9) 0.046(6) 0.000 0.000 0.076(4)
N1 0.119(4) 0.124(4) 0.061(3) -0.004(3) 0.011(3) 0.059(4)
C2 0.107(5) 0.108(5) 0.066(3) 0.005(3) 0.011(3) 0.048(4)
N3 0.116(5) 0.139(5) 0.110(5) -0.006(4) 0.012(4) 0.073(4)
C3 0.124(7) 0.178(10) 0.175(10) -0.018(8) -0.012(7) 0.089(7)
C4 0.140(8) 0.179(9) 0.140(9) -0.046(8) 0.015(7) 0.087(7)
C5 0.136(7) 0.159(8) 0.096(6) -0.028(5) 0.019(5) 0.072(7)

loop_
_geom_bond_atom_site_label_1
_geom_bond_atom_site_label_2
_geom_bond_distance
_geom_bond_site_symmetry_2
_geom_bond_publ_flag
Ru1 C50 2.082(16) . ?
Ru1 C50 2.08(2) 3_665 ?
Ru1 C50 2.082(16) 2_655 ?
Ru1 C40 2.12(2) 2_655 ?
Ru1 C40 2.12(2) . ?
Ru1 C40 2.120(13) 3_665 ?
Ru1 C10 2.14(2) 3_665 ?
Ru1 C10 2.14(2) . ?
Ru1 C10 2.14(2) 2_655 ?
Ru1 C30 2.20(2) 2_655 ?
Ru1 C30 2.20(3) 3_665 ?
Ru1 C30 2.20(2) . ?
Ru1 C20 2.22(3) 3_665 ?
Ru1 C20 2.22(3) 2_655 ?
Ru1 C20 2.216(16) . ?
Ru1 S2 2.4400(19) 2_655 ?
Ru1 S2 2.4400(19) . ?
Ru1 S2 2.4400(19) 3_665 ?
S2 C2 1.722(7) . ?
B1 N1 1.532(7) 2_655 ?
B1 N1 1.532(7) 3_665 ?
B1 N1 1.532(7) . ?
N1 C2 1.352(9) . ?
N1 C5 1.375(10) . ?
C2 N3 1.364(10) . ?
N3 C4 1.391(12) . ?
N3 C3 1.452(12) . ?
C4 C5 1.299(15) . ?
C10 C20 1.4200 . ?
C10 C50 1.4200 . ?
C10 C11 1.498(13) . ?
C20 C30 1.4200 . ?
C20 C21 1.498(12) . ?
C30 C40 1.4200 . ?
C30 C31 1.498(12) . ?
C40 C50 1.4200 . ?
C40 C41 1.497(13) . ?
C50 C51 1.494(12) . ?
